data_1561296
loop_
_publ_author_name
'Hu, Xiao-Li'
'Wang, Xin-Long'
'Su, Zhong-Min'

_publ_section_title
;
 A metal-organic framework based on nanosized hexagonal channels as
 fluorescent indicator for detection of nitroaromatic explosives
;
_journal_name_full 'Journal of Solid State Chemistry'
_journal_page_first 781
_journal_page_last 785
_journal_paper_doi 10.1016/j.jssc.2017.12.010
_journal_volume 258
_journal_year 2018
_chemical_formula_sum 'C50 H42 N4 O14 Zn3'
_chemical_formula_weight 1118.99
_space_group_crystal_system trigonal
_space_group_IT_number 167
_space_group_name_Hall '-R 3 2"c'
_space_group_name_H-M_alt 'R -3 c :H'
_atom_sites_solution_hydrogens geom
_atom_sites_solution_primary direct
_atom_sites_solution_secondary difmap
_cell_angle_alpha 90.00
_cell_angle_beta 90.00
_cell_angle_gamma 120.00
_cell_formula_units_Z 18
_cell_length_a 42.436(5)
_cell_length_b 42.436(5)
_cell_length_c 27.473(4)
_cell_measurement_reflns_used 81532
_cell_measurement_temperature 293(2)
_cell_measurement_theta_max 25.0
_cell_measurement_theta_min 1.0
_cell_volume 42846(9)
_computing_cell_refinement 'Bruker SAINT'
_computing_data_collection 'Bruker APEX2'
_computing_data_reduction 'Bruker SAINT'
_computing_molecular_graphics Diamond
_computing_publication_material 'SHELXTL (Sheldrick, 2008)'
_computing_structure_refinement 'SHELXL-97 (Sheldrick, 2008)'
_computing_structure_solution 'SHELXS-97 (Sheldrick, 2008)'
_diffrn_ambient_temperature 293(2)
_diffrn_measured_fraction_theta_full 0.998
_diffrn_measured_fraction_theta_max 0.998
_diffrn_measurement_device_type 'Bruker SMART Apex II CCD Detector'
_diffrn_measurement_method \w
_diffrn_radiation_monochromator graphite
_diffrn_radiation_source 'fine-focus sealed tube'
_diffrn_radiation_type MoK\a
_diffrn_radiation_wavelength 0.71069
_diffrn_reflns_av_R_equivalents 0.1376
_diffrn_reflns_av_sigmaI/netI 0.0729
_diffrn_reflns_limit_h_max 49
_diffrn_reflns_limit_h_min -50
_diffrn_reflns_limit_k_max 48
_diffrn_reflns_limit_k_min -50
_diffrn_reflns_limit_l_max 28
_diffrn_reflns_limit_l_min -32
_diffrn_reflns_number 81532
_diffrn_reflns_theta_full 25.00
_diffrn_reflns_theta_max 25.00
_diffrn_reflns_theta_min 0.96
_exptl_absorpt_coefficient_mu 0.786
_exptl_absorpt_correction_T_max 0.843
_exptl_absorpt_correction_T_min 0.788
_exptl_absorpt_correction_type multi-scan
_exptl_absorpt_process_details 'SADABS, Sheldrick (2008)'
_exptl_crystal_colour colorless
_exptl_crystal_density_diffrn 0.781
_exptl_crystal_density_method 'not measured'
_exptl_crystal_description block
_exptl_crystal_F_000 10296
_exptl_crystal_size_max 0.28
_exptl_crystal_size_mid 0.27
_exptl_crystal_size_min 0.25
_platon_squeeze_details
;
;
_refine_diff_density_max 1.896
_refine_diff_density_min -2.289
_refine_diff_density_rms 0.277
_refine_ls_extinction_coef 0.00034(6)
_refine_ls_extinction_expression Fc^*^=kFc[1+0.001xFc^2^\l^3^/sin(2\q)]^-1/4^
_refine_ls_extinction_method SHELXL
_refine_ls_goodness_of_fit_ref 1.499
_refine_ls_hydrogen_treatment constr
_refine_ls_matrix_type full
_refine_ls_number_parameters 158
_refine_ls_number_reflns 8384
_refine_ls_number_restraints 12
_refine_ls_restrained_S_all 1.502
_refine_ls_R_factor_all 0.2298
_refine_ls_R_factor_gt 0.1533
_refine_ls_shift/su_max 0.000
_refine_ls_shift/su_mean 0.000
_refine_ls_structure_factor_coef Fsqd
_refine_ls_weighting_details 'calc w=1/[\s^2^(Fo^2^)+(0.2000P)^2^+0.0000P] where P=(Fo^2^+2Fc^2^)/3'
_refine_ls_weighting_scheme calc
_refine_ls_wR_factor_gt 0.3997
_refine_ls_wR_factor_ref 0.4527
_reflns_number_gt 4251
_reflns_number_total 8384
_reflns_threshold_expression >2\s(I)
_cod_data_source_file mmc2.cif
_cod_data_source_block 1
_cod_original_sg_symbol_H-M R-3c
_cod_database_code 1561296

loop_
_symmetry_equiv_pos_as_xyz
'x, y, z'
'-y, x-y, z'
'-x+y, -x, z'
'y, x, -z+1/2'
'-x, -x+y, -z+1/2'
'x-y, -y, -z+1/2'
'x+2/3, y+1/3, z+1/3'
'-y+2/3, x-y+1/3, z+1/3'
'-x+y+2/3, -x+1/3, z+1/3'
'y+2/3, x+1/3, -z+5/6'
'-x+2/3, -x+y+1/3, -z+5/6'
'x-y+2/3, -y+1/3, -z+5/6'
'x+1/3, y+2/3, z+2/3'
'-y+1/3, x-y+2/3, z+2/3'
'-x+y+1/3, -x+2/3, z+2/3'
'y+1/3, x+2/3, -z+7/6'
'-x+1/3, -x+y+2/3, -z+7/6'
'x-y+1/3, -y+2/3, -z+7/6'
'-x, -y, -z'
'y, -x+y, -z'
'x-y, x, -z'
'-y, -x, z-1/2'
'x, x-y, z-1/2'
'-x+y, y, z-1/2'
'-x+2/3, -y+1/3, -z+1/3'
'y+2/3, -x+y+1/3, -z+1/3'
'x-y+2/3, x+1/3, -z+1/3'
'-y+2/3, -x+1/3, z-1/6'
'x+2/3, x-y+1/3, z-1/6'
'-x+y+2/3, y+1/3, z-1/6'
'-x+1/3, -y+2/3, -z+2/3'
'y+1/3, -x+y+2/3, -z+2/3'
'x-y+1/3, x+2/3, -z+2/3'
'-y+1/3, -x+2/3, z+1/6'
'x+1/3, x-y+2/3, z+1/6'
'-x+y+1/3, y+2/3, z+1/6'

loop_
_atom_site_label
_atom_site_type_symbol
_atom_site_fract_x
_atom_site_fract_y
_atom_site_fract_z
_atom_site_U_iso_or_equiv
_atom_site_adp_type
_atom_site_occupancy
_atom_site_symmetry_multiplicity
_atom_site_calc_flag
_atom_site_refinement_flags
_atom_site_disorder_assembly
_atom_site_disorder_group
C1 C 0.2974(4) 0.1875(3) 1.0126(4) 0.078(4) Uani 1 1 d . . .
H1A H 0.3141 0.1798 1.0182 0.094 Uiso 1 1 calc R . .
C2 C 0.2770(3) 0.1892(3) 1.0506(4) 0.061(3) Uiso 1 1 d . . .
C3 C 0.2538(3) 0.2019(3) 1.0420(5) 0.080(3) Uiso 1 1 d . . .
H3A H 0.2402 0.2036 1.0673 0.096 Uiso 1 1 calc R . .
C4 C 0.2505(4) 0.2128(4) 0.9935(5) 0.086(4) Uiso 1 1 d . . .
H4A H 0.2349 0.2219 0.9877 0.103 Uiso 1 1 calc R . .
C5 C 0.2694(3) 0.2100(3) 0.9569(4) 0.069(3) Uiso 1 1 d . . .
C6 C 0.2931(4) 0.1972(3) 0.9669(5) 0.084(4) Uiso 1 1 d . . .
H6A H 0.3065 0.1952 0.9416 0.101 Uiso 1 1 calc R . .
C7 C 0.2618(3) 0.2527(3) 0.9033(4) 0.072(3) Uiso 1 1 d . . .
C8 C 0.2828(4) 0.2837(3) 0.9238(5) 0.081(3) Uiso 1 1 d . . .
H8A H 0.3024 0.2868 0.9424 0.097 Uiso 1 1 calc R . .
C9 C 0.2764(3) 0.3124(3) 0.9184(4) 0.076(3) Uiso 1 1 d . . .
H9A H 0.2916 0.3344 0.9338 0.092 Uiso 1 1 calc R . .
C10 C 0.2473(3) 0.3088(3) 0.8899(4) 0.061(3) Uiso 1 1 d . . .
C11 C 0.2248(3) 0.2754(3) 0.8687(4) 0.069(3) Uiso 1 1 d . . .
H11A H 0.2055 0.2724 0.8496 0.083 Uiso 1 1 calc R . .
C12 C 0.2305(3) 0.2462(3) 0.8753(4) 0.076(3) Uiso 1 1 d . . .
H12A H 0.2147 0.2234 0.8623 0.091 Uiso 1 1 calc R . .
C13 C 0.2659(3) 0.2010(3) 0.8669(4) 0.071(3) Uiso 1 1 d . . .
C14 C 0.2514(4) 0.1646(4) 0.8699(5) 0.090(4) Uiso 1 1 d . . .
H14A H 0.2415 0.1523 0.8989 0.108 Uiso 1 1 calc R . .
C15 C 0.2518(4) 0.1460(4) 0.8281(5) 0.091(4) Uiso 1 1 d . . .
H15A H 0.2398 0.1207 0.8287 0.110 Uiso 1 1 calc R . .
C16 C 0.2697(3) 0.1644(3) 0.7851(4) 0.065(3) Uiso 1 1 d . . .
C17 C 0.2836(3) 0.2008(3) 0.7842(5) 0.075(3) Uiso 1 1 d . . .
H17A H 0.2942 0.2133 0.7556 0.090 Uiso 1 1 calc R . .
C18 C 0.2825(3) 0.2206(4) 0.8250(5) 0.083(4) Uiso 1 1 d . . .
H18A H 0.2926 0.2457 0.8238 0.100 Uiso 1 1 calc R . .
C19 C 0.2705(3) 0.1430(3) 0.7437(4) 0.068(3) Uiso 1 1 d . . .
C20 C 0.2809(3) 0.1777(3) 1.1010(4) 0.066(3) Uiso 1 1 d . . .
C21 C 0.2418(3) 0.3411(3) 0.8823(4) 0.065(3) Uiso 1 1 d . . .
N1 N 0.2658(3) 0.2211(3) 0.9097(4) 0.083(3) Uiso 1 1 d . . .
O2 O 0.2865(2) 0.1591(2) 0.7064(3) 0.071(2) Uiso 1 1 d . . .
O3 O 0.2544(2) 0.1090(2) 0.7489(3) 0.083(2) Uiso 1 1 d . . .
O4 O 0.2605(2) 0.1805(2) 1.1328(3) 0.083(2) Uiso 1 1 d . . .
O5 O 0.3040(2) 0.1687(2) 1.1079(3) 0.069(2) Uiso 1 1 d . . .
O6 O 0.2673(2) 0.3710(2) 0.8914(3) 0.081(2) Uiso 1 1 d . . .
O7 O 0.2114(2) 0.3338(2) 0.8668(3) 0.077(2) Uani 1 1 d . . .
Zn1 Zn 0.3333 0.1667 1.1667 0.0525(6) Uani 1 2 d S . .
Zn2 Zn 0.25980(4) 0.18052(3) 1.20149(4) 0.0615(5) Uani 1 1 d . . .
O1 O 0.2099(2) 0.1738(2) 1.2082(3) 0.097(3) Uiso 1 1 d D . .
C22 C 0.1958(3) 0.1893(3) 1.1852(5) 0.097 Uiso 1 1 d D . .
C25 C 0.2144(4) 0.2294(3) 1.1773(5) 0.097 Uiso 1 1 d D . .
H25A H 0.1986 0.2354 1.1595 0.145 Uiso 1 1 calc R . .
H25B H 0.2363 0.2371 1.1591 0.145 Uiso 1 1 calc R . .
H25C H 0.2202 0.2416 1.2082 0.145 Uiso 1 1 calc R . .
N2 N 0.1616(2) 0.1691(3) 1.1782(3) 0.097 Uiso 1 1 d D . .
C23 C 0.1458(4) 0.1295(3) 1.1895(5) 0.097 Uiso 1 1 d D . .
H23A H 0.1202 0.1169 1.1826 0.145 Uiso 1 1 calc R . .
H23B H 0.1495 0.1267 1.2233 0.145 Uiso 1 1 calc R . .
H23C H 0.1574 0.1196 1.1699 0.145 Uiso 1 1 calc R . .
C24 C 0.1379(4) 0.1826(3) 1.1570(5) 0.097 Uiso 1 1 d D . .
H24A H 0.1133 0.1628 1.1548 0.145 Uiso 1 1 calc R . .
H24B H 0.1465 0.1924 1.1251 0.145 Uiso 1 1 calc R . .
H24C H 0.1387 0.2013 1.1776 0.145 Uiso 1 1 calc R . .

loop_
_atom_site_aniso_label
_atom_site_aniso_U_11
_atom_site_aniso_U_22
_atom_site_aniso_U_33
_atom_site_aniso_U_23
_atom_site_aniso_U_13
_atom_site_aniso_U_12
C1 0.131(11) 0.102(9) 0.039(6) 0.009(6) 0.004(6) 0.085(9)
O7 0.081(6) 0.116(7) 0.063(5) 0.006(4) -0.004(4) 0.072(5)
Zn1 0.0774(12) 0.0425(9) 0.0348(8) 0.0036(7) -0.0014(7) 0.0280(9)
Zn2 0.0783(10) 0.0602(9) 0.0432(7) 0.0038(5) 0.0039(6) 0.0324(7)

loop_
_atom_type_symbol
_atom_type_description
_atom_type_scat_dispersion_real
_atom_type_scat_dispersion_imag
_atom_type_scat_source
C C 0.0033 0.0016 'International Tables Vol C Tables 4.2.6.8 and 6.1.1.4'
H H 0.0000 0.0000 'International Tables Vol C Tables 4.2.6.8 and 6.1.1.4'
N N 0.0061 0.0033 'International Tables Vol C Tables 4.2.6.8 and 6.1.1.4'
O O 0.0106 0.0060 'International Tables Vol C Tables 4.2.6.8 and 6.1.1.4'
Zn Zn 0.2839 1.4301 'International Tables Vol C Tables 4.2.6.8 and 6.1.1.4'

loop_
_geom_angle_atom_site_label_1
_geom_angle_atom_site_label_2
_geom_angle_atom_site_label_3
_geom_angle
_geom_angle_site_symmetry_1
_geom_angle_site_symmetry_3
C6 C1 C2 119.9(12) . .
C6 C1 H1A 120.0 . .
C2 C1 H1A 120.0 . .
C3 C2 C1 119.2(11) . .
C3 C2 C20 120.4(10) . .
C1 C2 C20 120.4(10) . .
C2 C3 C4 119.6(12) . .
C2 C3 H3A 120.2 . .
C4 C3 H3A 120.2 . .
C5 C4 C3 120.6(13) . .
C5 C4 H4A 119.7 . .
C3 C4 H4A 119.7 . .
C4 C5 C6 118.4(12) . .
C4 C5 N1 119.5(12) . .
C6 C5 N1 122.1(11) . .
C1 C6 C5 122.2(12) . .
C1 C6 H6A 118.9 . .
C5 C6 H6A 118.9 . .
C8 C7 C12 121.9(12) . .
C8 C7 N1 123.5(12) . .
C12 C7 N1 114.4(11) . .
C7 C8 C9 120.8(13) . .
C7 C8 H8A 119.6 . .
C9 C8 H8A 119.6 . .
C8 C9 C10 120.9(12) . .
C8 C9 H9A 119.6 . .
C10 C9 H9A 119.6 . .
C11 C10 C9 117.8(11) . .
C11 C10 C21 122.0(10) . .
C9 C10 C21 120.2(10) . .
C10 C11 C12 121.5(11) . .
C10 C11 H11A 119.3 . .
C12 C11 H11A 119.3 . .
C11 C12 C7 117.0(12) . .
C11 C12 H12A 121.5 . .
C7 C12 H12A 121.5 . .
C14 C13 C18 122.6(12) . .
C14 C13 N1 119.3(11) . .
C18 C13 N1 118.1(11) . .
C13 C14 C15 118.1(13) . .
C13 C14 H14A 121.0 . .
C15 C14 H14A 121.0 . .
C14 C15 C16 121.9(14) . .
C14 C15 H15A 119.0 . .
C16 C15 H15A 119.0 . .
C17 C16 C15 117.2(12) . .
C17 C16 C19 124.2(11) . .
C15 C16 C19 118.6(11) . .
C16 C17 C18 122.6(12) . .
C16 C17 H17A 118.7 . .
C18 C17 H17A 118.7 . .
C13 C18 C17 117.3(12) . .
C13 C18 H18A 121.3 . .
C17 C18 H18A 121.3 . .
O2 C19 O3 124.3(11) . .
O2 C19 C16 118.6(11) . .
O3 C19 C16 117.0(11) . .
O5 C20 O4 127.2(11) . .
O5 C20 C2 118.4(10) . .
O4 C20 C2 114.3(10) . .
O6 C21 O7 127.0(11) . .
O6 C21 C10 117.2(11) . .
O7 C21 C10 115.8(10) . .
C5 N1 C7 120.2(10) . .
C5 N1 C13 121.1(10) . .
C7 N1 C13 118.7(10) . .
C19 O2 Zn1 136.0(8) . 11_556
C19 O3 Zn2 120.3(8) . 23
C20 O4 Zn2 134.1(8) . .
C20 O5 Zn1 136.3(7) . .
C21 O6 Zn2 107.0(8) . 15_554
C21 O7 Zn1 167.0(8) . 15_554
O5 Zn1 O5 179.994(2) 25_557 .
O5 Zn1 O7 91.7(3) 25_557 20_557
O5 Zn1 O7 88.3(3) . 20_557
O5 Zn1 O7 88.3(3) 25_557 8
O5 Zn1 O7 91.7(3) . 8
O7 Zn1 O7 180.0(5) 20_557 8
O5 Zn1 O2 95.0(3) 25_557 11_556
O5 Zn1 O2 85.0(3) . 11_556
O7 Zn1 O2 92.9(3) 20_557 11_556
O7 Zn1 O2 87.1(3) 8 11_556
O5 Zn1 O2 85.0(3) 25_557 23_556
O5 Zn1 O2 95.0(3) . 23_556
O7 Zn1 O2 87.1(3) 20_557 23_556
O7 Zn1 O2 92.9(3) 8 23_556
O2 Zn1 O2 179.995(2) 11_556 23_556
O4 Zn2 O3 132.8(4) . 23_556
O4 Zn2 O6 108.6(4) . 8
O3 Zn2 O6 109.5(4) 23_556 8
O4 Zn2 O1 96.2(4) . .
O3 Zn2 O1 96.8(4) 23_556 .
O6 Zn2 O1 108.9(4) 8 .
C22 O1 Zn2 128.6(8) . .
O1 C22 N2 113.6(10) . .
O1 C22 C25 123.5(9) . .
N2 C22 C25 121.3(10) . .
C22 C25 H25A 109.5 . .
C22 C25 H25B 109.5 . .
H25A C25 H25B 109.5 . .
C22 C25 H25C 109.5 . .
H25A C25 H25C 109.5 . .
H25B C25 H25C 109.5 . .
C22 N2 C23 116.5(10) . .
C22 N2 C24 123.7(10) . .
C23 N2 C24 119.8(8) . .
N2 C23 H23A 109.5 . .
N2 C23 H23B 109.5 . .
H23A C23 H23B 109.5 . .
N2 C23 H23C 109.5 . .
H23A C23 H23C 109.5 . .
H23B C23 H23C 109.5 . .
N2 C24 H24A 109.5 . .
N2 C24 H24B 109.5 . .
H24A C24 H24B 109.5 . .
N2 C24 H24C 109.5 . .
H24A C24 H24C 109.5 . .
H24B C24 H24C 109.5 . .

loop_
_geom_bond_atom_site_label_1
_geom_bond_atom_site_label_2
_geom_bond_distance
_geom_bond_site_symmetry_2
C1 C6 1.361(16) .
C1 C2 1.380(15) .
C1 H1A 0.9300 .
C2 C3 1.358(16) .
C2 C20 1.504(15) .
C3 C4 1.441(16) .
C3 H3A 0.9300 .
C4 C5 1.328(16) .
C4 H4A 0.9300 .
C5 C6 1.387(16) .
C5 N1 1.415(15) .
C6 H6A 0.9300 .
C7 C8 1.293(16) .
C7 C12 1.437(16) .
C7 N1 1.447(15) .
C8 C9 1.380(17) .
C8 H8A 0.9300 .
C9 C10 1.402(15) .
C9 H9A 0.9300 .
C10 C11 1.380(15) .
C10 C21 1.516(15) .
C11 C12 1.387(16) .
C11 H11A 0.9300 .
C12 H12A 0.9300 .
C13 C14 1.350(17) .
C13 C18 1.389(17) .
C13 N1 1.451(14) .
C14 C15 1.397(17) .
C14 H14A 0.9300 .
C15 C16 1.410(17) .
C15 H15A 0.9300 .
C16 C17 1.349(15) .
C16 C19 1.469(16) .
C17 C18 1.415(17) .
C17 H17A 0.9300 .
C18 H18A 0.9300 .
C19 O2 1.230(12) .
C19 O3 1.259(13) .
C20 O5 1.233(12) .
C20 O4 1.277(13) .
C21 O6 1.214(13) .
C21 O7 1.241(13) .
O2 Zn1 2.146(8) 11_556
O3 Zn2 1.905(8) 23
O4 Zn2 1.888(9) .
O5 Zn1 2.067(8) .
O6 Zn2 1.973(8) 15_554
O7 Zn1 2.101(7) 15_554
Zn1 O5 2.067(8) 25_557
Zn1 O7 2.101(7) 20_557
Zn1 O7 2.101(7) 8
Zn1 O2 2.146(8) 11_556
Zn1 O2 2.146(8) 23_556
Zn2 O3 1.905(8) 23_556
Zn2 O6 1.973(8) 8
Zn2 O1 2.000(9) .
O1 C22 1.260(8) .
C22 N2 1.277(8) .
C22 C25 1.492(8) .
C25 H25A 0.9600 .
C25 H25B 0.9600 .
C25 H25C 0.9600 .
N2 C23 1.496(8) .
N2 C24 1.504(8) .
C23 H23A 0.9600 .
C23 H23B 0.9600 .
C23 H23C 0.9600 .
C24 H24A 0.9600 .
C24 H24B 0.9600 .
C24 H24C 0.9600 .

loop_
_geom_torsion_atom_site_label_1
_geom_torsion_atom_site_label_2
_geom_torsion_atom_site_label_3
_geom_torsion_atom_site_label_4
_geom_torsion
_geom_torsion_site_symmetry_1
_geom_torsion_site_symmetry_2
_geom_torsion_site_symmetry_3
_geom_torsion_site_symmetry_4
C6 C1 C2 C3 -2.4(19) . . . .
C6 C1 C2 C20 178.5(11) . . . .
C1 C2 C3 C4 1.0(18) . . . .
C20 C2 C3 C4 -179.9(11) . . . .
C2 C3 C4 C5 1.0(19) . . . .
C3 C4 C5 C6 -1.6(19) . . . .
C3 C4 C5 N1 -179.6(11) . . . .
C2 C1 C6 C5 2(2) . . . .
C4 C5 C6 C1 0.2(19) . . . .
N1 C5 C6 C1 178.1(12) . . . .
C12 C7 C8 C9 -2.0(19) . . . .
N1 C7 C8 C9 -176.5(11) . . . .
C7 C8 C9 C10 -0.9(19) . . . .
C8 C9 C10 C11 1.7(17) . . . .
C8 C9 C10 C21 -177.1(10) . . . .
C9 C10 C11 C12 0.3(17) . . . .
C21 C10 C11 C12 179.1(10) . . . .
C10 C11 C12 C7 -3.0(17) . . . .
C8 C7 C12 C11 3.9(18) . . . .
N1 C7 C12 C11 178.8(10) . . . .
C18 C13 C14 C15 -3(2) . . . .
N1 C13 C14 C15 179.8(12) . . . .
C13 C14 C15 C16 6(2) . . . .
C14 C15 C16 C17 -6.4(19) . . . .
C14 C15 C16 C19 176.6(12) . . . .
C15 C16 C17 C18 3.7(18) . . . .
C19 C16 C17 C18 -179.4(11) . . . .
C14 C13 C18 C17 0.7(19) . . . .
N1 C13 C18 C17 177.7(10) . . . .
C16 C17 C18 C13 -1.0(18) . . . .
C17 C16 C19 O2 4.0(18) . . . .
C15 C16 C19 O2 -179.2(11) . . . .
C17 C16 C19 O3 -175.5(11) . . . .
C15 C16 C19 O3 1.4(16) . . . .
C3 C2 C20 O5 -175.0(11) . . . .
C1 C2 C20 O5 4.0(17) . . . .
C3 C2 C20 O4 1.0(16) . . . .
C1 C2 C20 O4 -179.9(11) . . . .
C11 C10 C21 O6 -161.6(11) . . . .
C9 C10 C21 O6 17.2(16) . . . .
C11 C10 C21 O7 17.5(16) . . . .
C9 C10 C21 O7 -163.8(10) . . . .
C4 C5 N1 C7 37.5(17) . . . .
C6 C5 N1 C7 -140.3(12) . . . .
C4 C5 N1 C13 -142.2(12) . . . .
C6 C5 N1 C13 39.9(17) . . . .
C8 C7 N1 C5 49.0(18) . . . .
C12 C7 N1 C5 -125.9(12) . . . .
C8 C7 N1 C13 -131.3(13) . . . .
C12 C7 N1 C13 53.9(15) . . . .
C14 C13 N1 C5 33.3(17) . . . .
C18 C13 N1 C5 -143.8(12) . . . .
C14 C13 N1 C7 -146.5(12) . . . .
C18 C13 N1 C7 36.4(16) . . . .
O3 C19 O2 Zn1 -64.9(17) . . . 11_556
C16 C19 O2 Zn1 115.7(11) . . . 11_556
O2 C19 O3 Zn2 9.9(16) . . . 23
C16 C19 O3 Zn2 -170.7(7) . . . 23
O5 C20 O4 Zn2 11.4(19) . . . .
C2 C20 O4 Zn2 -164.2(8) . . . .
O4 C20 O5 Zn1 -19.6(19) . . . .
C2 C20 O5 Zn1 155.9(8) . . . .
O7 C21 O6 Zn2 -7.8(15) . . . 15_554
C10 C21 O6 Zn2 171.2(7) . . . 15_554
O6 C21 O7 Zn1 29(4) . . . 15_554
C10 C21 O7 Zn1 -150(3) . . . 15_554
C20 O5 Zn1 O5 -8(3) . . . 25_557
C20 O5 Zn1 O7 149.5(11) . . . 20_557
C20 O5 Zn1 O7 -30.5(11) . . . 8
C20 O5 Zn1 O2 -117.4(11) . . . 11_556
C20 O5 Zn1 O2 62.6(11) . . . 23_556
C20 O4 Zn2 O3 -61.0(12) . . . 23_556
C20 O4 Zn2 O6 81.4(11) . . . 8
C20 O4 Zn2 O1 -166.3(11) . . . .
O4 Zn2 O1 C22 -44.0(11) . . . .
O3 Zn2 O1 C22 -178.6(10) 23_556 . . .
O6 Zn2 O1 C22 68.1(11) 8 . . .
Zn2 O1 C22 N2 146.6(9) . . . .
Zn2 O1 C22 C25 -47.5(19) . . . .
O1 C22 N2 C23 -11.0(16) . . . .
C25 C22 N2 C23 -177.2(11) . . . .
O1 C22 N2 C24 172.4(9) . . . .
C25 C22 N2 C24 6.2(18) . . . .

loop_
_platon_squeeze_void_nr
_platon_squeeze_void_average_x
_platon_squeeze_void_average_y
_platon_squeeze_void_average_z
_platon_squeeze_void_volume
_platon_squeeze_void_count_electrons
_platon_squeeze_void_content
1 -0.008 -0.005 -0.004 25166 33624 ' '
